data_4060803
_publ_section_title
;
Rhodium and Iridium Phosphinothiolato Complexes. Synthesis and Crystal Structure
of Mononuclear [M(cod)(S,P-SC2B10H10PPh2)] and Dinuclear [M2(CO)2(S,P-u-
SC2B10H10PPh2)] (M= Rh or Ir) and Their Performance in Catalytic Carbonylation
;
_journal_name_full Organometallics
_journal_paper_doi 10.1021/om010783c
_journal_year 2002
_chemical_formula_sum 'C22 H19 Fe P S'
_chemical_formula_weight 402.25
_space_group_IT_number 14
_symmetry_cell_setting monoclinic
_symmetry_space_group_name_Hall '-P 2ybc'
_symmetry_space_group_name_H-M 'P 1 21/c 1'
_cell_angle_alpha 90.00
_cell_angle_beta 107.53(5)
_cell_angle_gamma 90.00
_cell_formula_units_Z 4
_cell_length_a 8.708(4)
_cell_length_b 17.125(5)
_cell_length_c 13.134(4)
_cell_measurement_temperature 193(2)
_cell_volume 1867.5(11)
_diffrn_ambient_temperature 193(2)
_exptl_crystal_density_diffrn 1.431
_refine_ls_R_factor_obs 0.0660
_refine_ls_wR_factor_obs 0.1484
_cod_depositor_comments
;
The following automatic conversions were performed:
'_symmetry_cell_setting' value 'Monoclinic' changed to 'monoclinic'
according to '/home/saulius/struct/CIF-dictionaries/cif_core.dic'
dictionary named 'cif_core.dic' version 2.4.1 from 2010-06-29.

Automatic conversion script
Id: cif_fix_enum 1527 2010-12-29 10:47:43Z saulius 
;
_cod_original_sg_symbol_H-M 'P 21/c'
_cod_database_code 4060803

loop_
_symmetry_equiv_pos_as_xyz
'x, y, z'
'-x, y+1/2, -z+1/2'
'-x, -y, -z'
'x, -y-1/2, z-1/2'

loop_
_atom_site_aniso_label
_atom_site_aniso_U_11
_atom_site_aniso_U_22
_atom_site_aniso_U_33
_atom_site_aniso_U_23
_atom_site_aniso_U_13
_atom_site_aniso_U_12
Fe 0.0407(5) 0.0500(7) 0.0376(5) -0.0066(5) 0.0167(4) -0.0123(5)
S 0.0432(10) 0.0534(13) 0.0598(11) -0.0031(9) 0.0227(9) -0.0068(9)
P 0.0286(9) 0.0574(13) 0.0330(8) 0.0015(8) 0.0077(7) 0.0023(8)
C1 0.051(5) 0.054(5) 0.047(4) -0.016(4) 0.023(4) -0.014(4)
C2 0.052(5) 0.072(6) 0.050(4) -0.019(4) 0.021(4) -0.020(5)
C3 0.043(4) 0.080(7) 0.041(4) -0.008(4) 0.006(3) -0.004(5)
C4 0.058(5) 0.058(5) 0.032(3) -0.003(3) 0.019(3) -0.001(4)
C5 0.038(4) 0.057(5) 0.033(3) -0.005(3) 0.015(3) -0.005(4)
C6 0.045(4) 0.087(7) 0.065(5) -0.016(5) 0.036(4) -0.022(5)
C7 0.090(8) 0.075(7) 0.067(6) -0.013(5) 0.056(6) -0.042(6)
C8 0.080(7) 0.059(6) 0.045(4) -0.001(4) 0.030(5) -0.008(5)
C9 0.051(4) 0.054(5) 0.032(3) 0.000(3) 0.017(3) -0.007(4)
C10 0.042(4) 0.052(5) 0.036(3) -0.009(3) 0.023(3) -0.009(3)
C11 0.044(4) 0.062(5) 0.043(4) 0.003(4) 0.017(3) 0.011(4)
C12 0.047(4) 0.101(8) 0.039(4) 0.011(5) 0.018(3) 0.016(5)
C13 0.052(5) 0.079(7) 0.054(5) -0.019(5) 0.014(4) 0.016(5)
C14 0.052(5) 0.061(6) 0.066(5) -0.021(4) 0.024(4) -0.010(4)
C15 0.044(4) 0.065(6) 0.052(4) -0.007(4) 0.023(4) -0.001(4)
C16 0.024(3) 0.060(5) 0.045(4) -0.003(3) 0.011(3) 0.004(3)
C17 0.051(4) 0.037(4) 0.036(3) 0.003(3) 0.015(3) 0.002(3)
C18 0.050(5) 0.045(4) 0.068(5) -0.004(4) 0.041(4) -0.001(4)
C19 0.049(5) 0.047(5) 0.076(5) -0.002(4) 0.038(4) -0.003(4)
C20 0.038(4) 0.061(5) 0.059(4) 0.001(4) 0.005(3) -0.001(4)
C21 0.038(4) 0.050(5) 0.036(3) 0.002(3) 0.011(3) -0.004(3)
C22 0.030(3) 0.042(4) 0.038(3) 0.007(3) 0.011(3) 0.000(3)

loop_
_atom_site_label
_atom_site_type_symbol
_atom_site_fract_x
_atom_site_fract_y
_atom_site_fract_z
_atom_site_U_iso_or_equiv
_atom_site_thermal_displace_type
_atom_site_occupancy
_atom_site_calc_flag
_atom_site_refinement_flags
_atom_site_disorder_group
Fe Fe 0.24848(13) 0.60895(7) 0.32160(8) 0.0417(3) Uani 1 d . .
S S -0.1293(2) 0.59031(13) 0.3528(2) 0.0506(5) Uani 1 d D .
H H -0.1346(131) 0.5250(23) 0.3190(78) 0.104(36) Uiso 1 d D .
P P 0.2549(2) 0.41702(12) 0.24644(14) 0.0400(5) Uani 1 d . .
C1 C 0.1443(9) 0.6868(5) 0.3981(6) 0.049(2) Uani 1 d . .
H1A H 0.0830(9) 0.7346(5) 0.3655(6) 0.059 Uiso 1 calc R .
C2 C 0.3118(10) 0.6830(6) 0.4493(6) 0.057(2) Uani 1 d . .
H2A H 0.3893(10) 0.7275(6) 0.4595(6) 0.068 Uiso 1 calc R .
C3 C 0.3507(10) 0.6050(6) 0.4840(6) 0.056(2) Uani 1 d . .
H3A H 0.4607(10) 0.5848(6) 0.5224(6) 0.067 Uiso 1 calc R .
C4 C 0.2078(10) 0.5604(5) 0.4528(5) 0.048(2) Uani 1 d . .
H4A H 0.1983(10) 0.5033(5) 0.4660(5) 0.058 Uiso 1 calc R .
C5 C 0.0780(8) 0.6119(5) 0.3993(5) 0.042(2) Uani 1 d . .
C6 C 0.4092(10) 0.5640(6) 0.2519(7) 0.061(2) Uani 1 d . .
H6A H 0.5182(10) 0.5427(6) 0.2902(7) 0.074 Uiso 1 calc R .
C7 C 0.3728(13) 0.6433(6) 0.2207(7) 0.070(3) Uani 1 d . .
H7A H 0.4520(13) 0.6873(6) 0.2332(7) 0.084 Uiso 1 calc R .
C8 C 0.2086(12) 0.6489(5) 0.1696(6) 0.059(2) Uani 1 d . .
H8A H 0.1499(12) 0.6981(5) 0.1402(6) 0.071 Uiso 1 calc R .
C9 C 0.1363(9) 0.5748(5) 0.1689(5) 0.045(2) Uani 1 d . .
H9A H 0.0193(9) 0.5622(5) 0.1377(5) 0.054 Uiso 1 calc R .
C10 C 0.2626(8) 0.5208(5) 0.2209(5) 0.041(2) Uani 1 d . .
C11 C 0.3030(6) 0.4207(2) 0.0403(4) 0.049(2) Uani 1 d G .
H11A H 0.3111(6) 0.4759(2) 0.0477(4) 0.058 Uiso 1 calc R .
C12 C 0.3209(6) 0.3851(3) -0.0505(3) 0.061(2) Uani 1 d G .
H12A H 0.3412(9) 0.4158(4) -0.1052(4) 0.073 Uiso 1 calc R .
C13 C 0.3091(7) 0.3044(3) -0.0612(3) 0.062(2) Uani 1 d G .
H13A H 0.3213(10) 0.2800(4) -0.1233(4) 0.075 Uiso 1 calc R .
C14 C 0.2794(7) 0.2593(2) 0.0189(4) 0.059(2) Uani 1 d G .
H14A H 0.2713(10) 0.2042(2) 0.0116(6) 0.070 Uiso 1 calc R .
C15 C 0.2615(6) 0.2950(3) 0.1097(3) 0.052(2) Uani 1 d G .
H15A H 0.2413(9) 0.2642(3) 0.1645(5) 0.062 Uiso 1 calc R .
C16 C 0.2734(6) 0.3757(3) 0.1205(3) 0.043(2) Uani 1 d G .
C17 C -0.0078(5) 0.3780(3) 0.3145(2) 0.041(2) Uani 1 d G .
H17A H 0.0712(5) 0.3732(3) 0.3822(2) 0.049 Uiso 1 calc R .
C18 C -0.1687(5) 0.3630(3) 0.3040(3) 0.049(2) Uani 1 d G .
H18A H -0.1997(7) 0.3480(4) 0.3646(4) 0.059 Uiso 1 calc R .
C19 C -0.2842(4) 0.3700(3) 0.2049(4) 0.053(2) Uani 1 d G .
H19A H -0.3942(4) 0.3598(5) 0.1978(5) 0.064 Uiso 1 calc R .
C20 C -0.2388(4) 0.3920(3) 0.1162(3) 0.055(2) Uani 1 d G .
H20A H -0.3178(6) 0.3968(5) 0.0485(3) 0.066 Uiso 1 calc R .
C21 C -0.0779(5) 0.4070(3) 0.1267(2) 0.041(2) Uani 1 d G .
H21A H -0.0469(7) 0.4220(4) 0.0661(3) 0.050 Uiso 1 calc R .
C22 C 0.0376(4) 0.3999(3) 0.2258(3) 0.0364(15) Uani 1 d G .

loop_
_geom_bond_atom_site_label_1
_geom_bond_atom_site_label_2
_geom_bond_distance
_geom_bond_site_symmetry_2
_geom_bond_publ_flag
Fe C9 2.035(7) . ?
Fe C10 2.035(7) . ?
Fe C7 2.035(7) . ?
Fe C4 2.039(7) . ?
Fe C8 2.039(8) . ?
Fe C1 2.039(8) . ?
Fe C6 2.040(8) . ?
Fe C5 2.040(6) . ?
Fe C2 2.041(8) . ?
Fe C3 2.050(7) . ?
S C5 1.761(7) . ?
P C10 1.814(8) . ?
P C16 1.850(4) . ?
P C22 1.852(3) . ?
C1 C5 1.409(11) . ?
C1 C2 1.412(11) . ?
C2 C3 1.419(13) . ?
C3 C4 1.412(11) . ?
C4 C5 1.438(11) . ?
C6 C10 1.424(11) . ?
C6 C7 1.427(14) . ?
C7 C8 1.388(14) . ?
C8 C9 1.416(12) . ?
C9 C10 1.442(11) . ?
C11 C12 1.39 . ?
C11 C16 1.39 . ?
C12 C13 1.39 . ?
C13 C14 1.39 . ?
C14 C15 1.39 . ?
C15 C16 1.39 . ?
C17 C18 1.39 . ?
C17 C22 1.39 . ?
C18 C19 1.39 . ?
C19 C20 1.39 . ?
C20 C21 1.39 . ?
C21 C22 1.39 . ?
